data_9016646
loop_
_publ_author_name
'Zigan, F.'
'Joswig, W.'
'Burger, N.'

_publ_section_title
;
 Die wasserstoffpositionen im bayerit, Al(OH)3
 Note: T = 4 K
;
_journal_name_full 'Zeitschrift fur Kristallographie'
_journal_page_first 255
_journal_page_last 273
_journal_volume 148
_journal_year 1978
_chemical_compound_source Synthetic
_chemical_formula_sum 'Al H3 O3'
_chemical_name_mineral Bayerite
_space_group_IT_number 14
_symmetry_space_group_name_Hall '-P 2yn'
_symmetry_space_group_name_H-M 'P 1 21/n 1'
_cell_angle_alpha 90
_cell_angle_beta 90.26
_cell_angle_gamma 90
_cell_length_a 5.0626
_cell_length_b 8.6719
_cell_length_c 9.4254
_cell_formula_units_Z 8
_cell_volume 413.793
_database_code_amcsd 0019360
_exptl_crystal_density_diffrn 2.504
_cod_original_formula_sum 'Al O3 H3'
_cod_database_code 9016646

loop_
_space_group_symop_operation_xyz
x,y,z
1/2+x,1/2-y,1/2+z
1/2-x,1/2+y,1/2-z
-x,-y,-z

loop_
_atom_site_label
_atom_site_fract_x
_atom_site_fract_y
_atom_site_fract_z
_atom_site_U_iso_or_equiv
Al1 0.51140 0.16420 0.00040 0.01659
Al2 0.03260 0.33150 -0.00150 0.01659
O1 0.12990 0.50720 0.38750 0.00633
O2 0.35730 0.32540 0.10200 0.00633
O3 0.71220 0.30570 0.38290 0.00633
O4 0.88190 0.49280 0.11110 0.00633
O5 0.65780 0.67470 0.39880 0.00633
O6 0.28290 0.69380 0.11420 0.00633
H1 0.05270 0.50200 0.29400 0.02330
H2 0.31620 0.30340 0.20640 0.02330
H3 0.74580 0.27500 0.28830 0.02330
H4 0.69340 0.46570 0.12850 0.02330
H5 0.56020 0.58330 0.38830 0.02330
H6 0.35980 0.60060 0.15230 0.02330

loop_
_cod_related_entry_id
_cod_related_entry_database
_cod_related_entry_code
1 AMCSD 0019360
